data_2213597
loop_
_publ_author_name
'Barnes, Andrew D. J.'
'Francesconi, M. Grazia'
'Prior, Timothy J.'

_publ_section_title
;
 A synchrotron study of Ba~5~Ta~2~Cl~2~O~9~
;
_journal_coeditor_code WM2105
_journal_issue 5
_journal_name_full 'Acta Crystallographica Section E'
_journal_page_first i127
_journal_page_last i128
_journal_paper_doi 10.1107/S1600536807016790
_journal_volume 63
_journal_year 2007
_chemical_formula_iupac 'Ba5 Ta2 Cl2 O9'
_chemical_formula_structural 'Ba5 Ta2 Cl2 O9'
_chemical_formula_sum 'Ba5 Cl2 O9 Ta2'
_chemical_formula_weight 1263.50
_chemical_name_systematic
;
Pentabarium ditantalum dichloride nonaoxide
;
_space_group_IT_number 194
_symmetry_cell_setting hexagonal
_symmetry_space_group_name_Hall '-P 6c 2c'
_symmetry_space_group_name_H-M 'P 63/m m c'
_atom_sites_solution_primary direct
_atom_sites_solution_secondary difmap
_audit_creation_method SHELXL97
_cell_angle_alpha 90.00
_cell_angle_beta 90.00
_cell_angle_gamma 120.00
_cell_formula_units_Z 2
_cell_length_a 5.9787(3)
_cell_length_b 5.9787(3)
_cell_length_c 24.796(3)
_cell_measurement_reflns_used 1215
_cell_measurement_temperature 150(2)
_cell_measurement_theta_max 31.67
_cell_measurement_theta_min 4.711
_cell_volume 767.58(11)
_computing_cell_refinement APEX2
_computing_data_collection 'APEX2 (Bruker, 2004)'
_computing_data_reduction APEX2
_computing_molecular_graphics 'WinGX (Farrugia, 1999)'
_computing_publication_material SHELXL97
_computing_structure_refinement 'SHELXL97 (Sheldrick, 1997)'
_computing_structure_solution 'SHELXS97 (Sheldrick, 1997)'
_diffrn_ambient_temperature 150(2)
_diffrn_measured_fraction_theta_full 0.992
_diffrn_measured_fraction_theta_max 0.992
_diffrn_measurement_device_type 'Bruker APEXII CCD area-detector'
_diffrn_measurement_method \w
_diffrn_radiation_monochromator 'silicon 111'
_diffrn_radiation_source 'Daresbury SRS Station 16.2SMX'
_diffrn_radiation_type synchrotron
_diffrn_radiation_wavelength 0.78480
_diffrn_reflns_av_R_equivalents 0.0932
_diffrn_reflns_av_sigmaI/netI 0.0490
_diffrn_reflns_limit_h_max 7
_diffrn_reflns_limit_h_min -7
_diffrn_reflns_limit_k_max 7
_diffrn_reflns_limit_k_min -7
_diffrn_reflns_limit_l_max 30
_diffrn_reflns_limit_l_min -30
_diffrn_reflns_number 5409
_diffrn_reflns_theta_full 29.34
_diffrn_reflns_theta_max 29.34
_diffrn_reflns_theta_min 4.35
_diffrn_standards_number 0
_exptl_absorpt_coefficient_mu 27.175
_exptl_absorpt_correction_T_max 0.665
_exptl_absorpt_correction_T_min 0.337
_exptl_absorpt_correction_type multi-scan
_exptl_absorpt_process_details '(SADABS; Bruker, 2004)'
_exptl_crystal_colour yellow
_exptl_crystal_density_diffrn 5.467
_exptl_crystal_density_method 'not measured'
_exptl_crystal_description block
_exptl_crystal_F_000 1064
_exptl_crystal_size_max 0.040
_exptl_crystal_size_mid 0.015
_exptl_crystal_size_min 0.015
_refine_diff_density_max 1.926
_refine_diff_density_min -2.878
_refine_ls_extinction_method none
_refine_ls_goodness_of_fit_ref 1.118
_refine_ls_matrix_type full
_refine_ls_number_parameters 20
_refine_ls_number_reflns 351
_refine_ls_number_restraints 0
_refine_ls_restrained_S_all 1.118
_refine_ls_R_factor_all 0.0385
_refine_ls_R_factor_gt 0.0354
_refine_ls_shift/su_max 0.000
_refine_ls_shift/su_mean 0.000
_refine_ls_structure_factor_coef Fsqd
_refine_ls_weighting_details 'w = 1/[\s^2^(Fo^2^)+(0.018P)^2^+39.7853P] where P=(Fo^2^+2Fc^2^)/3'
_refine_ls_weighting_scheme calc
_refine_ls_wR_factor_gt 0.0866
_refine_ls_wR_factor_ref 0.0883
_reflns_number_gt 317
_reflns_number_total 351
_reflns_threshold_expression I>2\s(I)
_cod_data_source_file wm2105.cif
_cod_data_source_block I
_cod_original_cell_volume 767.59(10)
_cod_database_code 2213597
_cod_database_fobs_code 2213597

loop_
_symmetry_equiv_pos_as_xyz
'x, y, z'
'-y, x-y, z'
'-x+y, -x, z'
'-x, -y, z+1/2'
'y, -x+y, z+1/2'
'x-y, x, z+1/2'
'y, x, -z'
'x-y, -y, -z'
'-x, -x+y, -z'
'-y, -x, -z+1/2'
'-x+y, y, -z+1/2'
'x, x-y, -z+1/2'
'-x, -y, -z'
'y, -x+y, -z'
'x-y, x, -z'
'x, y, -z-1/2'
'-y, x-y, -z-1/2'
'-x+y, -x, -z-1/2'
'-y, -x, z'
'-x+y, y, z'
'x, x-y, z'
'y, x, z-1/2'
'x-y, -y, z-1/2'
'-x, -x+y, z-1/2'

loop_
_atom_site_type_symbol
_atom_site_label
_atom_site_fract_x
_atom_site_fract_y
_atom_site_fract_z
_atom_site_U_iso_or_equiv
_atom_site_adp_type
_atom_site_calc_flag
_atom_site_refinement_flags
_atom_site_occupancy
Ba Ba1 0.3333 0.6667 0.2500 0.0060(5) Uani d S 1
Ba Ba2 0.6667 0.3333 0.17192(5) 0.0060(4) Uani d S 1
Ba Ba3 0.3333 0.6667 0.08105(6) 0.0085(4) Uani d S 1
Ta Ta 0.0000 0.0000 0.18941(4) 0.0047(3) Uani d S 1
Cl Cl 0.6667 0.3333 0.0464(3) 0.032(2) Uani d S 1
O O1 0.294(3) 0.1470(15) 0.2500 0.015(3) Uiso d S 1
O O2 0.1613(13) 0.323(3) 0.1552(5) 0.023(2) Uiso d S 1

loop_
_atom_site_aniso_label
_atom_site_aniso_U_11
_atom_site_aniso_U_22
_atom_site_aniso_U_33
_atom_site_aniso_U_12
_atom_site_aniso_U_13
_atom_site_aniso_U_23
Ba1 0.0044(6) 0.0044(6) 0.0090(9) 0.0022(3) 0.000 0.000
Ba2 0.0050(5) 0.0050(5) 0.0081(7) 0.0025(2) 0.000 0.000
Ba3 0.0092(5) 0.0092(5) 0.0070(7) 0.0046(2) 0.000 0.000
Ta1 0.0032(4) 0.0032(4) 0.0079(6) 0.00159(18) 0.000 0.000
Cl1 0.044(3) 0.044(3) 0.009(3) 0.0220(16) 0.000 0.000

loop_
_atom_type_symbol
_atom_type_description
_atom_type_scat_dispersion_real
_atom_type_scat_dispersion_imag
_atom_type_scat_source
O O 0.0106 0.0060 'International Tables Vol C Tables 4.2.6.8 and 6.1.1.4'
Cl Cl 0.1484 0.1585 'International Tables Vol C Tables 4.2.6.8 and 6.1.1.4'
Ba Ba -0.3244 2.2819 'International Tables Vol C Tables 4.2.6.8 and 6.1.1.4'
Ta Ta -0.7052 6.5227 'International Tables Vol C Tables 4.2.6.8 and 6.1.1.4'

loop_
_geom_angle_atom_site_label_1
_geom_angle_atom_site_label_2
_geom_angle_atom_site_label_3
_geom_angle_site_symmetry_1
_geom_angle_site_symmetry_3
_geom_angle
Ta O1 Ta . 16_556 89.2(6)
Ta O1 Ba2 . 16_556 179.5(6)
Ta O1 Ba2 16_556 16_556 90.28(7)
Ta O1 Ba2 . . 90.28(7)
Ta O1 Ba2 16_556 . 179.5(6)
Ba2 O1 Ba2 16_556 . 90.2(5)
Ta O1 Ba1 . 1_545 92.8(2)
Ta O1 Ba1 16_556 1_545 92.8(2)
Ba2 O1 Ba1 16_556 1_545 87.2(2)
Ba2 O1 Ba1 . 1_545 87.2(2)
Ta O1 Ba1 . . 92.8(2)
Ta O1 Ba1 16_556 . 92.8(2)
Ba2 O1 Ba1 16_556 . 87.2(2)
Ba2 O1 Ba1 . . 87.2(2)
Ba1 O1 Ba1 1_545 . 172.2(6)
Ta O1 Ba3 . . 57.10(6)
Ta O1 Ba3 16_556 . 126.8(4)
Ba2 O1 Ba3 16_556 . 123.2(3)
Ba2 O1 Ba3 . . 52.84(18)
Ba1 O1 Ba3 1_545 . 125.20(5)
Ta O2 Ba3 . . 161.0(6)
Ta O2 Ba1 . . 100.3(5)
Ba3 O2 Ba1 . . 98.7(4)
Ta O2 Ba2 . 1_455 87.4(2)
Ba3 O2 Ba2 . 1_455 94.9(2)
Ba1 O2 Ba2 . 1_455 83.1(2)
Ta O2 Ba2 . . 87.4(2)
Ba3 O2 Ba2 . . 94.9(2)
Ba1 O2 Ba2 . . 83.1(2)
Ba2 O2 Ba2 1_455 . 164.1(4)
O2 Ba1 O2 18_566 17_666 63.1(4)
O2 Ba1 O2 18_566 . 144.8(2)
O2 Ba1 O2 17_666 . 144.8(2)
O2 Ba1 O2 18_566 3_565 105.7(5)
O2 Ba1 O2 17_666 3_565 144.8(2)
O2 Ba1 O2 . 3_565 63.1(4)
O2 Ba1 O2 18_566 16_556 63.1(4)
O2 Ba1 O2 17_666 16_556 63.1(4)
O2 Ba1 O2 . 16_556 105.7(5)
O2 Ba1 O2 3_565 16_556 144.8(2)
O2 Ba1 O2 18_566 2_665 144.8(2)
O2 Ba1 O2 17_666 2_665 105.7(5)
O2 Ba1 O2 . 2_665 63.1(4)
O2 Ba1 O2 3_565 2_665 63.1(4)
O2 Ba1 O2 16_556 2_665 144.8(2)
O2 Ba1 O1 18_566 1_565 57.1(2)
O2 Ba1 O1 17_666 1_565 92.36(19)
O2 Ba1 O1 . 1_565 120.1(2)
O2 Ba1 O1 3_565 1_565 57.1(2)
O2 Ba1 O1 16_556 1_565 120.1(2)
O2 Ba1 O1 2_665 1_565 92.36(19)
O2 Ba1 O1 18_566 2 92.36(18)
O2 Ba1 O1 17_666 2 120.1(2)
O2 Ba1 O1 . 2 57.1(2)
O2 Ba1 O1 3_565 2 92.36(18)
O2 Ba1 O1 16_556 2 57.1(2)
O2 Ba1 O1 2_665 2 120.1(2)
O1 Ba1 O1 1_565 2 120.000(2)
O2 Ba1 O1 18_566 3_565 57.1(2)
O2 Ba1 O1 17_666 3_565 120.1(2)
O2 Ba1 O1 . 3_565 92.36(19)
O2 Ba1 O1 3_565 3_565 57.1(2)
O2 Ba1 O1 16_556 3_565 92.36(19)
O2 Ba1 O1 2_665 3_565 120.1(2)
O1 Ba1 O1 1_565 3_565 52.2(6)
O1 Ba1 O1 2 3_565 67.8(6)
O2 Ba1 O1 18_566 2_665 92.36(18)
O2 Ba1 O1 17_666 2_665 57.1(2)
O2 Ba1 O1 . 2_665 120.1(2)
O2 Ba1 O1 3_565 2_665 92.36(18)
O2 Ba1 O1 16_556 2_665 120.1(2)
O2 Ba1 O1 2_665 2_665 57.1(2)
O1 Ba1 O1 1_565 2_665 67.8(6)
O1 Ba1 O1 2 2_665 172.2(6)
O1 Ba1 O1 3_565 2_665 120.000(2)
O2 Ba1 O1 18_566 3_665 120.1(2)
O2 Ba1 O1 17_666 3_665 57.1(2)
O2 Ba1 O1 . 3_665 92.36(18)
O2 Ba1 O1 3_565 3_665 120.1(2)
O2 Ba1 O1 16_556 3_665 92.36(18)
O2 Ba1 O1 2_665 3_665 57.1(2)
O1 Ba1 O1 1_565 3_665 120.000(2)
O1 Ba1 O1 2 3_665 120.0
O1 Ba1 O1 3_565 3_665 172.2(6)
O1 Ba1 O1 2_665 3_665 52.2(6)
O2 Ba1 O1 18_566 . 120.1(2)
O2 Ba1 O1 17_666 . 92.36(18)
O2 Ba1 O1 . . 57.1(2)
O2 Ba1 O1 3_565 . 120.1(2)
O2 Ba1 O1 16_556 . 57.1(2)
O2 Ba1 O1 2_665 . 92.36(18)
O1 Ba1 O1 1_565 . 172.2(6)
O1 Ba1 O1 2 . 52.2(6)
O1 Ba1 O1 3_565 . 120.000(2)
O1 Ba1 O1 2_665 . 120.0000(10)
O1 Ba1 O1 3_665 . 67.8(6)
O1 Ba2 O1 2_655 3_665 75.4(4)
O1 Ba2 O1 2_655 . 75.4(4)
O1 Ba2 O1 3_665 . 75.4(4)
O1 Ba2 O2 2_655 3 96.3(2)
O1 Ba2 O2 3_665 3 134.1(3)
O1 Ba2 O2 . 3 59.0(3)
O1 Ba2 O2 2_655 1_655 59.0(3)
O1 Ba2 O2 3_665 1_655 96.3(2)
O1 Ba2 O2 . 1_655 134.1(3)
O2 Ba2 O2 3 1_655 118.15(10)
O1 Ba2 O2 2_655 2_655 59.0(3)
O1 Ba2 O2 3_665 2_655 134.1(3)
O1 Ba2 O2 . 2_655 96.3(2)
O2 Ba2 O2 3 2_655 61.5(5)
O2 Ba2 O2 1_655 2_655 57.3(5)
O1 Ba2 O2 2_655 2_665 134.1(3)
O1 Ba2 O2 3_665 2_665 59.0(3)
O1 Ba2 O2 . 2_665 96.3(2)
O2 Ba2 O2 3 2_665 118.15(10)
O2 Ba2 O2 1_655 2_665 118.15(10)
O2 Ba2 O2 2_655 2_665 164.1(4)
O1 Ba2 O2 2_655 3_665 96.3(2)
O1 Ba2 O2 3_665 3_665 59.0(3)
O1 Ba2 O2 . 3_665 134.1(3)
O2 Ba2 O2 3 3_665 164.1(4)
O2 Ba2 O2 1_655 3_665 61.5(5)
O2 Ba2 O2 2_655 3_665 118.15(10)
O2 Ba2 O2 2_665 3_665 57.3(5)
O1 Ba2 O2 2_655 . 134.1(3)
O1 Ba2 O2 3_665 . 96.3(2)
O1 Ba2 O2 . . 59.0(3)
O2 Ba2 O2 3 . 57.3(5)
O2 Ba2 O2 1_655 . 164.1(4)
O2 Ba2 O2 2_655 . 118.15(10)
O2 Ba2 O2 2_665 . 61.5(5)
O2 Ba2 O2 3_665 . 118.15(10)
O1 Ba2 Cl 2_655 . 135.1(2)
O1 Ba2 Cl 3_665 . 135.1(2)
O1 Ba2 Cl . . 135.1(2)
O2 Ba2 Cl 3 . 82.1(2)
O2 Ba2 Cl 1_655 . 82.1(2)
O2 Ba2 Cl 2_655 . 82.1(2)
O2 Ba2 Cl 2_665 . 82.1(2)
O2 Ba2 Cl 3_665 . 82.1(2)
O2 Ba2 Cl . . 82.1(2)
O2 Ta O2 2 . 101.1(5)
O2 Ta O2 2 3 101.1(5)
O2 Ta O2 . 3 101.1(5)
O2 Ta O1 2 . 162.3(5)
O2 Ta O1 . . 90.0(3)
O2 Ta O1 3 . 90.0(3)
O2 Ta O1 2 2 90.0(3)
O2 Ta O1 . 2 90.0(3)
O2 Ta O1 3 2 162.3(5)
O1 Ta O1 . 2 76.1(5)
O2 Ta O1 2 3 90.0(3)
O2 Ta O1 . 3 162.3(5)
O2 Ta O1 3 3 90.0(3)
O1 Ta O1 . 3 76.1(5)
O1 Ta O1 2 3 76.1(5)
O2 Ba3 O2 3_565 2_665 74.1(4)
O2 Ba3 O2 3_565 . 74.1(4)
O2 Ba3 O2 2_665 . 74.1(4)
O2 Ba3 Cl 3_565 13_665 135.9(3)
O2 Ba3 Cl 2_665 13_665 135.9(3)
O2 Ba3 Cl . 13_665 135.9(3)
O2 Ba3 Cl 3_565 1_455 80.57(17)
O2 Ba3 Cl 2_665 1_455 148.1(3)
O2 Ba3 Cl . 1_455 80.57(17)
Cl Ba3 Cl 13_665 1_455 76.01(11)
O2 Ba3 Cl 3_565 1_565 80.57(17)
O2 Ba3 Cl 2_665 1_565 80.57(17)
O2 Ba3 Cl . 1_565 148.1(3)
Cl Ba3 Cl 13_665 1_565 76.01(11)
Cl Ba3 Cl 1_455 1_565 114.35(8)
O2 Ba3 Cl 3_565 . 148.1(3)
O2 Ba3 Cl 2_665 . 80.57(17)
O2 Ba3 Cl . . 80.57(17)
Cl Ba3 Cl 13_665 . 76.01(11)
Cl Ba3 Cl 1_455 . 114.35(8)
Cl Ba3 Cl 1_565 . 114.35(8)
O2 Ba3 O1 3_565 . 75.6(3)
O2 Ba3 O1 2_665 . 56.2(3)
O2 Ba3 O1 . . 18.6(2)
Cl Ba3 O1 13_665 . 144.427(13)
Cl Ba3 O1 1_455 . 99.1(2)
Cl Ba3 O1 1_565 . 134.72(15)
Cl Ba3 O1 . . 74.23(13)
Ba2 Cl Ba3 . 13_665 180.0
Ba2 Cl Ba3 . 1_655 76.01(11)
Ba3 Cl Ba3 13_665 1_655 103.99(11)
Ba2 Cl Ba3 . 1_545 76.01(11)
Ba3 Cl Ba3 13_665 1_545 103.99(11)
Ba3 Cl Ba3 1_655 1_545 114.35(8)
Ba2 Cl Ba3 . . 76.01(11)
Ba3 Cl Ba3 13_665 . 103.99(11)
Ba3 Cl Ba3 1_655 . 114.35(8)
Ba3 Cl Ba3 1_545 . 114.35(8)
Ba3 Cl Ba1 13_665 . 145.64(4)
Ba3 Cl Ba1 1_655 . 94.25(11)
Ba3 Cl Ba1 1_545 . 94.25(11)

loop_
_geom_bond_atom_site_label_1
_geom_bond_atom_site_label_2
_geom_bond_site_symmetry_2
_geom_bond_distance
O1 Ta . 2.139(11)
O1 Ta 16_556 2.139(11)
O1 Ba2 16_556 2.734(11)
O1 Ba2 . 2.734(11)
O1 Ba1 1_545 2.996(11)
O1 Ba1 . 2.996(11)
O2 Ta . 1.873(13)
O2 Ba3 . 2.561(12)
O2 Ba1 . 2.949(12)
O2 Ba2 1_455 3.018(16)
O2 Ba2 . 3.018(16)
Ba1 O2 18_566 2.949(12)
Ba1 O2 17_666 2.949(12)
Ba1 O2 3_565 2.949(12)
Ba1 O2 16_556 2.949(12)
Ba1 O2 2_665 2.949(12)
Ba1 O1 1_565 2.996(11)
Ba1 O1 2 2.996(11)
Ba1 O1 3_565 2.996(11)
Ba1 O1 2_665 2.996(11)
Ba1 O1 3_665 2.996(10)
Ba2 O1 2_655 2.734(11)
Ba2 O1 3_665 2.734(11)
Ba2 O2 3 3.018(16)
Ba2 O2 1_655 3.018(17)
Ba2 O2 2_655 3.018(16)
Ba2 O2 2_665 3.018(16)
Ba2 O2 3_665 3.018(17)
Ba2 Cl . 3.113(7)
Ta O2 2 1.873(13)
Ta O2 3 1.873(13)
Ta O1 2 2.139(11)
Ta O1 3 2.139(11)
Ta Ta 16_556 3.0046(19)
Ba3 O2 3_565 2.561(12)
Ba3 O2 2_665 2.561(12)
Ba3 Cl 13_665 3.159(7)
Ba3 Cl 1_455 3.5574(17)
Ba3 Cl 1_565 3.5574(17)
Ba3 Cl . 3.5574(17)
Cl Ba3 13_665 3.159(7)
Cl Ba3 1_655 3.5574(17)
Cl Ba3 1_545 3.5574(17)
